data_7003298
loop_
_publ_author_name
'Abu-Nawwas, Abd-Alhakeem H.'
'Mason, Pamela V.'
'Milway, Victoria A.'
'Muryn, Christopher A.'
'Pritchard, Robin J.'
'Tuna, Floriana'
'Collison, David'
'Winpenny, Richard E. P.'

_publ_section_title
;
 Synthesis of new polymetallic iron(iii) clusters containing
 polycarboxylate ligands based on cavity-blocked cyclen
;
_journal_issue 2
_journal_name_full 'Dalton Transactions'
_journal_page_first 198
_journal_page_last 200
_journal_paper_doi 10.1039/b715317c
_journal_year 2008
_chemical_formula_sum 'C56 H120 Fe8 N28 O92'
_chemical_formula_weight 3104.60
_chemical_name_systematic
;
?
;
_space_group_IT_number 14
_symmetry_cell_setting monoclinic
_symmetry_space_group_name_Hall '-P 2yn'
_symmetry_space_group_name_H-M 'P 1 21/n 1'
_atom_sites_solution_hydrogens geom
_atom_sites_solution_primary direct
_atom_sites_solution_secondary difmap
_audit_creation_method SHELXL-97
_cell_angle_alpha 90.00
_cell_angle_beta 107.97(3)
_cell_angle_gamma 90.00
_cell_formula_units_Z 2
_cell_length_a 16.397(3)
_cell_length_b 23.562(5)
_cell_length_c 16.467(3)
_cell_measurement_reflns_used 22550
_cell_measurement_temperature 150(2)
_cell_measurement_theta_max 27.485
_cell_measurement_theta_min 1.018
_cell_volume 6052(2)
_computing_cell_refinement 'HKL Scalepack (Otwinowski & Minor 1997)'
_computing_data_collection 'Collect (Nonius BV, 1997-2000)'
_computing_data_reduction 'HKL Denzo and Scalepack (Otwinowski & Minor 1997)'
_computing_molecular_graphics 'SHELXL-97 (Sheldrick, 1997)'
_computing_publication_material 'SHELXL-97 (Sheldrick, 1997)'
_computing_structure_refinement 'SHELXL-97 (Sheldrick, 1997)'
_computing_structure_solution 'SHELXS-97 (Sheldrick, 1990)'
_diffrn_ambient_temperature 150(2)
_diffrn_detector_area_resol_mean 9
_diffrn_measured_fraction_theta_full 0.998
_diffrn_measured_fraction_theta_max 0.998
_diffrn_measurement_device_type '95mm CCD camera on \k-goniostat'
_diffrn_measurement_method 'CCD rotation images, thick slices'
_diffrn_radiation_monochromator graphite
_diffrn_radiation_source 'Enraf Nonius FR590'
_diffrn_radiation_type MoK\a
_diffrn_radiation_wavelength 0.71073
_diffrn_reflns_av_R_equivalents 0.0526
_diffrn_reflns_av_sigmaI/netI 0.0667
_diffrn_reflns_limit_h_max 19
_diffrn_reflns_limit_h_min 0
_diffrn_reflns_limit_k_max 28
_diffrn_reflns_limit_k_min -28
_diffrn_reflns_limit_l_max 18
_diffrn_reflns_limit_l_min -20
_diffrn_reflns_number 22550
_diffrn_reflns_theta_full 25.68
_diffrn_reflns_theta_max 25.68
_diffrn_reflns_theta_min 3.01
_exptl_absorpt_coefficient_mu 1.063
_exptl_absorpt_correction_T_max 0.9487
_exptl_absorpt_correction_T_min 0.8155
_exptl_absorpt_correction_type multi-scan
_exptl_absorpt_process_details 'SADABS(Sheldrick, 2003)'
_exptl_crystal_colour Orange
_exptl_crystal_density_diffrn 1.704
_exptl_crystal_density_method 'not measured'
_exptl_crystal_description Block
_exptl_crystal_F_000 3192
_exptl_crystal_size_max 0.20
_exptl_crystal_size_mid 0.20
_exptl_crystal_size_min 0.05
_refine_diff_density_max 0.049
_refine_diff_density_min -0.021
_refine_diff_density_rms 0.004
_refine_ls_extinction_method none
_refine_ls_goodness_of_fit_ref 1.066
_refine_ls_hydrogen_treatment mixed
_refine_ls_matrix_type full
_refine_ls_number_parameters 875
_refine_ls_number_reflns 11446
_refine_ls_number_restraints 0
_refine_ls_restrained_S_all 1.066
_refine_ls_R_factor_all 0.1152
_refine_ls_R_factor_gt 0.0704
_refine_ls_shift/su_max 0.038
_refine_ls_shift/su_mean 0.001
_refine_ls_structure_factor_coef Fsqd
_refine_ls_weighting_details 'calc w=1/[\s^2^(Fo^2^)+(0.1367P)^2^+0.0043P] where P=(Fo^2^+2Fc^2^)/3'
_refine_ls_weighting_scheme calc
_refine_ls_wR_factor_gt 0.1928
_refine_ls_wR_factor_ref 0.2261
_reflns_number_gt 7208
_reflns_number_total 11446
_reflns_threshold_expression >2sigma(I)
_cod_data_source_file b715317c.txt
_cod_data_source_block nrepw30p21n
_cod_depositor_comments
;
The following automatic conversions were performed:
'_symmetry_cell_setting' value 'Monoclinic' changed to 'monoclinic'
according to '/home/saulius/struct/CIF-dictionaries/cif_core.dic'
dictionary named 'cif_core.dic' version 2.4.1 from 2010-06-29.

Automatic conversion script
Id: cif_fix_enum 1527 2010-12-29 10:47:43Z saulius 
;
_cod_original_sg_symbol_H-M P2(1)/n
_cod_database_code 7003298

loop_
_symmetry_equiv_pos_as_xyz
'x, y, z'
'-x+1/2, y+1/2, -z+1/2'
'-x, -y, -z'
'x-1/2, -y-1/2, z-1/2'

loop_
_atom_site_label
_atom_site_type_symbol
_atom_site_fract_x
_atom_site_fract_y
_atom_site_fract_z
_atom_site_U_iso_or_equiv
_atom_site_adp_type
_atom_site_occupancy
_atom_site_symmetry_multiplicity
_atom_site_calc_flag
_atom_site_refinement_flags
_atom_site_disorder_assembly
_atom_site_disorder_group
Fe1 Fe 0.43725(5) 0.16255(3) 0.69622(5) 0.0479(10) Uani 1 1 d . . .
Fe2 Fe 0.58241(5) 0.09046(3) 0.72901(5) 0.0484(10) Uani 1 1 d . . .
Fe3 Fe 0.42080(5) 0.03304(3) 0.78849(5) 0.0509(10) Uani 1 1 d . . .
Fe4 Fe 0.60561(5) 0.21476(3) 0.63088(5) 0.0498(10) Uani 1 1 d . . .
N1 N 0.3514(3) 0.33239(18) 0.6992(3) 0.0535(14) Uani 1 1 d . . .
N2 N 0.3763(3) 0.28811(19) 0.8701(3) 0.0554(15) Uani 1 1 d . . .
N3 N 0.2264(3) 0.21372(19) 0.7992(3) 0.0565(15) Uani 1 1 d . . .
N4 N 0.2053(3) 0.2562(2) 0.6278(3) 0.0608(15) Uani 1 1 d . . .
H4A H 0.2056 0.2411 0.5764 0.073 Uiso 1 1 calc R . .
H4B H 0.2566 0.2468 0.6678 0.073 Uiso 1 1 calc R . .
N5 N 0.7949(3) 0.02216(19) 0.6234(3) 0.0560(15) Uani 1 1 d . . .
N6 N 0.3250(3) 0.0726(2) 0.4230(4) 0.0538(15) Uani 1 1 d . . .
N7 N 0.6872(3) -0.09156(18) 0.7470(3) 0.0547(15) Uani 1 1 d . . .
N8 N 0.8138(3) 0.0014(2) 0.8034(3) 0.0608(15) Uani 1 1 d . . .
H8A H 0.8069 0.0211 0.8490 0.073 Uiso 1 1 calc R . .
H8B H 0.7627 0.0032 0.7598 0.073 Uiso 1 1 calc R . .
O1 O 0.4771(2) 0.09249(13) 0.7565(2) 0.0483(12) Uani 1 1 d . . .
O2 O 0.5525(2) 0.16625(14) 0.6878(2) 0.0503(13) Uani 1 1 d . . .
O3 O 0.3393(3) 0.01350(15) 0.6692(2) 0.0564(13) Uani 1 1 d D . .
O4 O 0.4950(3) 0.03517(17) 0.9128(3) 0.0618(14) Uani 1 1 d . . .
O5 O 0.3506(3) -0.03295(17) 0.8268(3) 0.0635(14) Uani 1 1 d . . .
H52 H 0.306(4) -0.029(2) 0.851(4) 0.055(16) Uiso 1 1 d . . .
H53 H 0.389(6) -0.050(4) 0.864(5) 0.09(3) Uiso 1 1 d . . .
O6 O 0.5249(3) 0.19814(16) 0.5093(3) 0.0552(13) Uani 1 1 d D . .
O7 O 0.6931(3) 0.24088(17) 0.7436(3) 0.0588(13) Uani 1 1 d . . .
O8 O 0.6671(3) 0.27018(17) 0.5712(3) 0.0643(14) Uani 1 1 d . . .
O9 O 0.3169(2) 0.15144(15) 0.7082(2) 0.0534(13) Uani 1 1 d . . .
O10 O 0.3308(2) 0.08323(15) 0.8072(3) 0.0552(13) Uani 1 1 d . . .
O11 O 0.4060(2) 0.23767(14) 0.6316(2) 0.0505(13) Uani 1 1 d . . .
O12 O 0.5300(3) 0.27988(14) 0.6373(2) 0.0533(13) Uani 1 1 d . . .
O13 O 0.4525(3) 0.21386(15) 0.7986(2) 0.0543(13) Uani 1 1 d . . .
O14 O 0.5528(3) 0.18721(16) 0.9199(2) 0.0576(13) Uani 1 1 d . . .
O15 O 0.3995(2) 0.11820(14) 0.5835(2) 0.0511(13) Uani 1 1 d . . .
O16 O 0.5132(2) 0.05956(15) 0.6099(2) 0.0530(13) Uani 1 1 d . . .
O17 O 0.6482(3) 0.11775(16) 0.8507(3) 0.0580(13) Uani 1 1 d . . .
O18 O 0.6890(3) 0.15824(15) 0.6094(3) 0.0557(13) Uani 1 1 d . . .
O19 O 0.6915(2) 0.08416(15) 0.6962(3) 0.0544(13) Uani 1 1 d . . .
O20 O 0.6137(2) 0.00868(14) 0.7637(2) 0.0545(13) Uani 1 1 d . . .
O21 O 0.4935(3) -0.03227(14) 0.7739(3) 0.0551(13) Uani 1 1 d . . .
C1 C 0.3493(4) 0.3702(2) 0.7693(4) 0.0608(17) Uani 1 1 d . . .
H1A H 0.2896 0.3741 0.7707 0.073 Uiso 1 1 calc R . .
H1B H 0.3703 0.4083 0.7601 0.073 Uiso 1 1 calc R . .
C2 C 0.4055(4) 0.3461(2) 0.8538(4) 0.0619(17) Uani 1 1 d . . .
H2A H 0.4655 0.3440 0.8530 0.074 Uiso 1 1 calc R . .
H2B H 0.4038 0.3718 0.9008 0.074 Uiso 1 1 calc R . .
C3 C 0.2976(4) 0.2905(2) 0.9000(4) 0.0592(17) Uani 1 1 d . . .
H3A H 0.2580 0.3201 0.8673 0.071 Uiso 1 1 calc R . .
H3B H 0.3151 0.3012 0.9611 0.071 Uiso 1 1 calc R . .
C4 C 0.2511(4) 0.2339(2) 0.8882(4) 0.0603(17) Uani 1 1 d . . .
H4C H 0.2888 0.2053 0.9256 0.072 Uiso 1 1 calc R . .
H4D H 0.1991 0.2377 0.9061 0.072 Uiso 1 1 calc R . .
C5 C 0.1449(4) 0.2389(3) 0.7466(4) 0.0629(18) Uani 1 1 d . . .
H5A H 0.1446 0.2800 0.7587 0.075 Uiso 1 1 calc R . .
H5B H 0.0965 0.2211 0.7611 0.075 Uiso 1 1 calc R . .
C6 C 0.1343(4) 0.2298(3) 0.6529(4) 0.0637(18) Uani 1 1 d . . .
H6A H 0.1327 0.1886 0.6409 0.076 Uiso 1 1 calc R . .
H6B H 0.0791 0.2463 0.6182 0.076 Uiso 1 1 calc R . .
C7 C 0.1993(4) 0.3192(3) 0.6199(4) 0.0655(18) Uani 1 1 d . . .
H7A H 0.1539 0.3295 0.5666 0.079 Uiso 1 1 calc R . .
H7B H 0.1833 0.3352 0.6685 0.079 Uiso 1 1 calc R . .
C8 C 0.2824(4) 0.3441(3) 0.6187(4) 0.0600(17) Uani 1 1 d . . .
H8C H 0.2984 0.3279 0.5703 0.072 Uiso 1 1 calc R . .
H8D H 0.2758 0.3856 0.6101 0.072 Uiso 1 1 calc R . .
C9 C 0.7839(4) -0.0101(2) 0.5442(4) 0.0630(17) Uani 1 1 d . . .
H9A H 0.8389 -0.0107 0.5311 0.076 Uiso 1 1 calc R . .
H9B H 0.7409 0.0092 0.4965 0.076 Uiso 1 1 calc R . .
C10 C 0.2450(4) 0.0708(2) 0.4486(4) 0.0602(17) Uani 1 1 d . . .
H10A H 0.1987 0.0915 0.4058 0.072 Uiso 1 1 calc R . .
H10B H 0.2554 0.0901 0.5042 0.072 Uiso 1 1 calc R . .
C11 C 0.3428(4) 0.1315(2) 0.3959(4) 0.0598(17) Uani 1 1 d . . .
H11A H 0.4053 0.1367 0.4080 0.072 Uiso 1 1 calc R . .
H11B H 0.3222 0.1602 0.4288 0.072 Uiso 1 1 calc R . .
C12 C 0.7023(4) -0.1397(2) 0.6990(4) 0.0630(18) Uani 1 1 d . . .
H12A H 0.6807 -0.1747 0.7187 0.076 Uiso 1 1 calc R . .
H12B H 0.7646 -0.1442 0.7090 0.076 Uiso 1 1 calc R . .
C13 C 0.7520(4) -0.0872(3) 0.8328(4) 0.0657(18) Uani 1 1 d . . .
H13A H 0.7659 -0.1257 0.8573 0.079 Uiso 1 1 calc R . .
H13B H 0.7277 -0.0652 0.8711 0.079 Uiso 1 1 calc R . .
C14 C 0.8322(4) -0.0591(3) 0.8288(4) 0.0683(19) Uani 1 1 d . . .
H14A H 0.8767 -0.0612 0.8852 0.082 Uiso 1 1 calc R . .
H14B H 0.8542 -0.0788 0.7866 0.082 Uiso 1 1 calc R . .
C15 C 0.8821(4) 0.0304(3) 0.7745(5) 0.074(2) Uani 1 1 d . . .
H15A H 0.9393 0.0213 0.8148 0.088 Uiso 1 1 calc R . .
H15B H 0.8741 0.0720 0.7750 0.088 Uiso 1 1 calc R . .
C16 C 0.8786(4) 0.0116(3) 0.6856(4) 0.0673(18) Uani 1 1 d . . .
H16A H 0.9230 0.0322 0.6680 0.081 Uiso 1 1 calc R . .
H16B H 0.8917 -0.0294 0.6864 0.081 Uiso 1 1 calc R . .
C17 C 0.4342(4) 0.3337(2) 0.6823(4) 0.0545(16) Uani 1 1 d . . .
H17A H 0.4797 0.3429 0.7360 0.065 Uiso 1 1 calc R . .
H17B H 0.4330 0.3644 0.6410 0.065 Uiso 1 1 calc R . .
C18 C 0.4567(4) 0.2790(2) 0.6477(3) 0.0503(15) Uani 1 1 d . . .
C19 C 0.4478(4) 0.2534(2) 0.9291(4) 0.0578(17) Uani 1 1 d . . .
H19A H 0.4247 0.2302 0.9671 0.069 Uiso 1 1 calc R . .
H19B H 0.4919 0.2792 0.9653 0.069 Uiso 1 1 calc R . .
C20 C 0.4890(4) 0.2144(2) 0.8783(3) 0.0511(16) Uani 1 1 d . . .
C21 C 0.2252(4) 0.1521(2) 0.7949(4) 0.0606(17) Uani 1 1 d . . .
H21A H 0.1699 0.1398 0.7543 0.073 Uiso 1 1 calc R . .
H21B H 0.2283 0.1368 0.8518 0.073 Uiso 1 1 calc R . .
C22 C 0.2966(4) 0.1271(2) 0.7680(4) 0.0534(16) Uani 1 1 d . . .
C23 C 0.7793(4) 0.0829(2) 0.6048(5) 0.0661(19) Uani 1 1 d . . .
H23A H 0.7604 0.0880 0.5421 0.079 Uiso 1 1 calc R . .
H23B H 0.8343 0.1034 0.6281 0.079 Uiso 1 1 calc R . .
C24 C 0.7138(4) 0.1103(2) 0.6396(4) 0.0540(16) Uani 1 1 d . . .
C25 C 0.4033(4) 0.0460(2) 0.4830(3) 0.0510(15) Uani 1 1 d . . .
H25A H 0.4475 0.0426 0.4537 0.061 Uiso 1 1 calc R . .
H25B H 0.3887 0.0072 0.4968 0.061 Uiso 1 1 calc R . .
C26 C 0.4412(4) 0.0783(2) 0.5656(3) 0.0492(15) Uani 1 1 d . . .
C27 C 0.6012(4) -0.0924(2) 0.7549(4) 0.0587(17) Uani 1 1 d . . .
H27A H 0.6014 -0.1163 0.8045 0.070 Uiso 1 1 calc R . .
H27B H 0.5616 -0.1101 0.7032 0.070 Uiso 1 1 calc R . .
C28 C 0.5676(4) -0.0334(2) 0.7664(3) 0.0522(16) Uani 1 1 d . . .
N20 N 0.1601(4) 0.2069(2) 0.4224(4) 0.0700(17) Uani 1 1 d . . .
N21 N 0.6162(3) 0.1161(2) 0.3942(3) 0.0613(16) Uani 1 1 d . . .
N22 N 0.8609(5) 0.9989(4) 0.1367(6) 0.107(2) Uani 1 1 d . . .
N23 N 0.9672(6) 0.1466(4) 0.6309(8) 0.125(3) Uani 1 1 d . . .
N24 N 0.8703(4) 0.1907(2) 0.9019(4) 0.0727(17) Uani 1 1 d . . .
N25 N 0.5230(4) 0.8671(2) 0.9343(4) 0.0753(18) Uani 1 1 d . . .
O50 O 0.2189(3) 0.2421(2) 0.4440(3) 0.0879(17) Uani 1 1 d . . .
O51 O 0.1343(3) 0.1833(2) 0.4788(3) 0.0799(16) Uani 1 1 d . . .
O52 O 0.1250(3) 0.19518(19) 0.3459(3) 0.0661(14) Uani 1 1 d . . .
O53 O 0.5782(3) 0.08262(16) 0.4287(3) 0.0662(14) Uani 1 1 d . . .
O54 O 0.5974(3) 0.16789(16) 0.3894(3) 0.0702(15) Uani 1 1 d . . .
O55 O 0.6712(3) 0.09832(18) 0.3634(4) 0.0777(16) Uani 1 1 d . . .
O56 O 0.7833(4) 1.0102(3) 0.1086(5) 0.114(2) Uani 1 1 d . . .
O57 O 0.9077(5) 1.0140(5) 0.0932(5) 0.167(4) Uani 1 1 d . . .
O58 O 0.8917(5) 0.9807(3) 0.2070(5) 0.127(3) Uani 1 1 d . . .
O59 O 0.9397(5) 0.1769(3) 0.6889(6) 0.138(3) Uani 1 1 d . . .
O60 O 0.9427(5) 0.1493(5) 0.5541(5) 0.159(4) Uani 1 1 d . . .
O61 O 1.0265(4) 0.1096(3) 0.6643(5) 0.117(2) Uani 1 1 d . . .
O62 O 0.8142(3) 0.16866(19) 0.8393(3) 0.0848(18) Uani 1 1 d . . .
O63 O 0.8992(3) 0.2383(2) 0.8955(3) 0.0832(17) Uani 1 1 d . . .
O64 O 0.8957(4) 0.1634(2) 0.9702(3) 0.0851(17) Uani 1 1 d . . .
O65 O 0.4711(3) 0.90291(17) 0.9449(3) 0.0692(15) Uani 1 1 d . . .
O66 O 0.5993(4) 0.8677(2) 0.9818(4) 0.0959(19) Uani 1 1 d . . .
O67 O 0.5006(4) 0.8309(2) 0.8753(4) 0.0885(18) Uani 1 1 d . . .
H50 H 0.357(4) 0.273(2) 0.819(4) 0.051(15) Uiso 1 1 d . . .
H51 H 0.313(3) 0.060(2) 0.382(3) 0.033(15) Uiso 1 1 d . . .
H55 H 0.341(4) -0.0230(11) 0.655(4) 0.068(19) Uiso 1 1 d D . .
H59 H 0.483(3) 0.222(2) 0.483(4) 0.08(2) Uiso 1 1 d D . .
H60 H 0.575(3) 0.199(4) 0.498(6) 0.12(3) Uiso 1 1 d D . .
H71 H 0.5004 0.0576 0.9551 0.08(2) Uiso 1 1 d . . .
H72 H 0.5401 0.0146 0.9255 0.33(11) Uiso 1 1 d . . .
H73 H 0.6936 0.2705 0.7732 0.22(7) Uiso 1 1 d . . .
H74 H 0.7440 0.2272 0.7601 0.15(4) Uiso 1 1 d . . .
H75 H 0.7129 0.2875 0.5700 0.13(4) Uiso 1 1 d . . .
H77 H 0.6557 0.1043 0.9008 0.38(13) Uiso 1 1 d . . .
O80 O 0.1783(4) 0.0271(3) 0.6582(4) 0.106(2) Uani 1 1 d . . .
H80 H 0.1346 0.0284 0.6129 0.07(2) Uiso 1 1 d . . .
H80A H 0.1567 0.0258 0.7003 0.044(14) Uiso 1 1 d . . .
O81 O 0.8357(4) 0.2692(2) 0.6109(4) 0.100(2) Uani 1 1 d . . .
H81 H 0.8765 0.2908 0.6081 0.15(4) Uiso 1 1 d . . .
H81A H 0.8603 0.2376 0.6333 0.032(12) Uiso 1 1 d . . .
O82 O 0.8068(4) 0.0620(3) 0.9447(4) 0.113(2) Uani 1 1 d . . .
O83 O 0.6456(4) 0.9798(3) 0.9691(5) 0.109(2) Uani 1 1 d . . .
H83 H 0.6834 0.9619 1.0080 0.33(12) Uiso 1 1 d . . .
H83A H 0.6720 1.0056 0.9504 0.5(2) Uiso 1 1 d . . .
O84 O 0.9237(4) 0.8613(2) -0.0057(5) 0.114(2) Uani 1 1 d . . .
O85 O 0.9670(6) 0.8755(4) 0.1589(5) 0.138(3) Uani 1 1 d . . .
O86 O 0.0395(9) 0.0556(6) 0.5162(8) 0.217(5) Uiso 1 1 d . . .

loop_
_atom_site_aniso_label
_atom_site_aniso_U_11
_atom_site_aniso_U_22
_atom_site_aniso_U_33
_atom_site_aniso_U_23
_atom_site_aniso_U_13
_atom_site_aniso_U_12
Fe1 0.0522(11) 0.0417(10) 0.0505(11) -0.0003(3) 0.0165(5) 0.0002(3)
Fe2 0.0519(11) 0.0419(10) 0.0520(11) 0.0000(3) 0.0169(5) -0.0001(3)
Fe3 0.0562(11) 0.0437(10) 0.0557(11) 0.0024(3) 0.0214(5) 0.0009(3)
Fe4 0.0534(11) 0.0428(10) 0.0536(11) 0.0007(3) 0.0170(5) -0.0021(3)
N1 0.056(3) 0.050(3) 0.054(3) -0.002(2) 0.016(2) 0.0046(19)
N2 0.059(3) 0.052(3) 0.050(3) -0.005(2) 0.009(2) 0.007(2)
N3 0.055(3) 0.057(3) 0.059(3) 0.003(2) 0.018(2) 0.002(2)
N4 0.062(3) 0.060(3) 0.055(3) 0.005(2) 0.010(2) 0.005(2)
N5 0.053(3) 0.053(3) 0.063(3) -0.004(2) 0.019(2) 0.003(2)
N6 0.060(3) 0.049(3) 0.051(3) -0.009(2) 0.015(2) 0.004(2)
N7 0.057(3) 0.050(3) 0.061(3) 0.002(2) 0.024(2) 0.002(2)
N8 0.059(3) 0.060(3) 0.059(3) -0.003(2) 0.013(2) 0.001(2)
O1 0.053(2) 0.0395(19) 0.053(2) 0.0043(15) 0.0178(17) 0.0051(14)
O2 0.052(2) 0.042(2) 0.054(2) -0.0002(15) 0.0133(17) 0.0011(15)
O3 0.063(3) 0.048(2) 0.058(2) -0.0061(18) 0.0180(19) -0.0040(17)
O4 0.077(3) 0.059(2) 0.052(2) -0.0002(19) 0.024(2) 0.003(2)
O5 0.065(3) 0.053(2) 0.078(3) 0.010(2) 0.030(3) 0.005(2)
O6 0.056(3) 0.052(2) 0.057(2) -0.0027(18) 0.016(2) -0.0001(18)
O7 0.060(3) 0.055(2) 0.059(2) -0.0059(18) 0.0136(19) -0.0106(18)
O8 0.067(3) 0.058(2) 0.073(3) 0.006(2) 0.031(2) -0.0066(19)
O9 0.055(2) 0.054(2) 0.053(2) 0.0013(17) 0.0199(18) 0.0008(16)
O10 0.058(3) 0.048(2) 0.064(3) 0.0028(17) 0.024(2) 0.0053(16)
O11 0.052(2) 0.046(2) 0.051(2) 0.0025(16) 0.0127(17) 0.0023(16)
O12 0.060(3) 0.043(2) 0.058(2) 0.0021(16) 0.0195(19) 0.0008(16)
O13 0.059(3) 0.048(2) 0.054(2) -0.0044(16) 0.0160(19) 0.0016(16)
O14 0.060(3) 0.057(2) 0.054(2) -0.0021(18) 0.0144(19) 0.0054(18)
O15 0.055(2) 0.048(2) 0.052(2) -0.0032(16) 0.0187(17) -0.0029(16)
O16 0.054(2) 0.050(2) 0.055(2) -0.0028(17) 0.0164(18) 0.0011(16)
O17 0.061(3) 0.058(2) 0.052(2) -0.0039(18) 0.0130(18) -0.0011(18)
O18 0.062(3) 0.045(2) 0.063(2) 0.0042(17) 0.0234(19) 0.0026(16)
O19 0.055(2) 0.049(2) 0.061(3) 0.0001(17) 0.0221(19) 0.0028(16)
O20 0.057(2) 0.043(2) 0.064(2) 0.0037(17) 0.0187(19) -0.0009(16)
O21 0.062(3) 0.043(2) 0.064(3) 0.0008(17) 0.026(2) 0.0066(16)
C1 0.067(4) 0.053(3) 0.064(4) 0.002(3) 0.021(3) 0.006(3)
C2 0.067(4) 0.054(3) 0.064(4) -0.003(3) 0.019(3) -0.001(3)
C3 0.062(4) 0.061(3) 0.057(3) 0.002(3) 0.022(3) 0.011(3)
C4 0.067(4) 0.062(3) 0.055(3) -0.001(3) 0.024(3) 0.009(3)
C5 0.058(4) 0.058(3) 0.072(4) -0.003(3) 0.019(3) 0.003(3)
C6 0.056(4) 0.064(4) 0.069(4) -0.006(3) 0.016(3) -0.008(3)
C7 0.067(4) 0.063(4) 0.062(4) 0.013(3) 0.013(3) 0.009(3)
C8 0.061(4) 0.063(3) 0.053(3) 0.009(3) 0.013(3) 0.005(3)
C9 0.068(4) 0.062(3) 0.064(4) -0.001(3) 0.029(3) -0.004(3)
C10 0.054(4) 0.062(3) 0.063(4) -0.011(3) 0.015(3) -0.005(3)
C11 0.070(4) 0.045(3) 0.063(4) -0.001(2) 0.019(3) -0.001(3)
C12 0.072(4) 0.052(3) 0.070(4) -0.002(3) 0.029(3) 0.004(3)
C13 0.075(4) 0.056(3) 0.066(4) 0.016(3) 0.021(3) 0.014(3)
C14 0.071(4) 0.062(4) 0.065(4) -0.001(3) 0.011(3) 0.010(3)
C15 0.061(4) 0.075(4) 0.086(5) -0.011(3) 0.023(3) -0.001(3)
C16 0.059(4) 0.066(4) 0.073(4) -0.008(3) 0.014(3) -0.003(3)
C17 0.059(4) 0.047(3) 0.059(3) 0.000(2) 0.021(3) 0.001(2)
C18 0.054(3) 0.046(3) 0.049(3) 0.003(2) 0.013(2) 0.001(2)
C19 0.056(4) 0.062(3) 0.053(3) -0.001(3) 0.014(3) 0.007(3)
C20 0.058(3) 0.045(3) 0.050(3) 0.000(2) 0.015(3) -0.002(2)
C21 0.056(4) 0.057(3) 0.071(4) 0.008(3) 0.022(3) 0.007(3)
C22 0.052(3) 0.051(3) 0.057(3) -0.006(3) 0.017(3) -0.004(2)
C23 0.065(4) 0.054(3) 0.088(5) 0.000(3) 0.036(3) -0.004(3)
C24 0.053(3) 0.052(3) 0.057(3) -0.005(3) 0.017(3) -0.007(2)
C25 0.054(3) 0.048(3) 0.049(3) -0.004(2) 0.014(2) -0.002(2)
C26 0.056(3) 0.041(3) 0.052(3) 0.000(2) 0.019(3) -0.004(2)
C27 0.067(4) 0.047(3) 0.065(4) 0.008(3) 0.024(3) 0.005(2)
C28 0.058(4) 0.051(3) 0.047(3) -0.003(2) 0.015(3) 0.002(2)
N20 0.069(4) 0.077(4) 0.064(4) 0.001(3) 0.021(3) 0.019(3)
N21 0.068(3) 0.056(3) 0.065(3) -0.011(2) 0.028(3) -0.003(2)
N22 0.090(6) 0.121(6) 0.112(6) 0.032(5) 0.035(5) 0.021(4)
N23 0.089(6) 0.106(6) 0.168(10) 0.027(7) 0.018(6) -0.020(5)
N24 0.076(4) 0.067(3) 0.070(4) -0.005(3) 0.015(3) 0.009(3)
N25 0.089(5) 0.061(3) 0.077(4) 0.011(3) 0.027(3) 0.000(3)
O50 0.065(3) 0.111(4) 0.081(3) -0.016(3) 0.013(3) 0.000(3)
O51 0.098(4) 0.081(3) 0.068(3) 0.014(2) 0.036(3) 0.026(3)
O52 0.066(3) 0.078(3) 0.049(2) -0.002(2) 0.011(2) 0.006(2)
O53 0.073(3) 0.055(2) 0.078(3) 0.008(2) 0.033(2) -0.0099(19)
O54 0.095(4) 0.050(2) 0.078(3) 0.005(2) 0.045(3) 0.003(2)
O55 0.075(3) 0.059(3) 0.114(4) -0.014(2) 0.051(3) -0.012(2)
O56 0.090(5) 0.128(5) 0.128(5) -0.029(4) 0.040(4) -0.005(4)
O57 0.116(6) 0.277(11) 0.133(6) 0.040(7) 0.075(5) 0.041(7)
O58 0.131(6) 0.149(6) 0.109(5) 0.040(5) 0.049(5) 0.024(5)
O59 0.100(5) 0.096(4) 0.194(8) -0.026(5) 0.011(5) -0.001(4)
O60 0.114(6) 0.272(11) 0.080(4) 0.062(6) 0.015(4) -0.032(6)
O61 0.102(5) 0.088(4) 0.142(6) 0.017(4) 0.012(4) -0.004(3)
O62 0.093(4) 0.068(3) 0.069(3) -0.009(2) -0.011(3) 0.009(2)
O63 0.080(3) 0.073(3) 0.087(3) 0.002(3) 0.012(3) -0.013(2)
O64 0.097(4) 0.080(3) 0.063(3) 0.005(2) 0.003(3) 0.009(3)
O65 0.082(3) 0.058(3) 0.068(3) 0.001(2) 0.023(2) 0.015(2)
O66 0.084(4) 0.088(4) 0.107(4) 0.017(3) 0.016(3) 0.012(3)
O67 0.113(4) 0.066(3) 0.101(4) -0.020(3) 0.055(3) -0.014(3)
O80 0.068(4) 0.168(6) 0.082(4) -0.011(4) 0.024(3) 0.002(3)
O81 0.073(4) 0.092(4) 0.138(5) 0.020(4) 0.035(3) -0.012(3)
O82 0.090(4) 0.162(6) 0.090(4) -0.058(4) 0.033(3) -0.033(4)
O83 0.080(4) 0.125(5) 0.125(5) 0.028(4) 0.039(4) 0.027(3)
O84 0.096(4) 0.088(4) 0.143(6) -0.029(4) 0.017(4) 0.007(3)
O85 0.143(7) 0.151(6) 0.124(6) -0.007(5) 0.046(5) -0.016(5)

loop_
_atom_type_symbol
_atom_type_description
_atom_type_scat_dispersion_real
_atom_type_scat_dispersion_imag
_atom_type_scat_source
C C .0033 .0016 'International Tables Vol C Tables 4.2.6.8 and 6.1.1.4'
H H .0000 .0000 'International Tables Vol C Tables 4.2.6.8 and 6.1.1.4'
N N .0061 .0033 'International Tables Vol C Tables 4.2.6.8 and 6.1.1.4'
O O .0106 .0060 'International Tables Vol C Tables 4.2.6.8 and 6.1.1.4'
Fe Fe .3463 .8444 'International Tables Vol C Tables 4.2.6.8 and 6.1.1.4'

loop_
_geom_angle_atom_site_label_1
_geom_angle_atom_site_label_2
_geom_angle_atom_site_label_3
_geom_angle
_geom_angle_site_symmetry_1
_geom_angle_site_symmetry_3
_geom_angle_publ_flag
O1 Fe1 O2 83.84(15) . . ?
O1 Fe1 O13 98.42(15) . . ?
O2 Fe1 O13 99.18(16) . . ?
O1 Fe1 O11 174.85(16) . . ?
O2 Fe1 O11 91.01(15) . . ?
O13 Fe1 O11 82.15(15) . . ?
O1 Fe1 O15 89.39(15) . . ?
O2 Fe1 O15 89.27(15) . . ?
O13 Fe1 O15 169.02(16) . . ?
O11 Fe1 O15 90.76(14) . . ?
O1 Fe1 O9 91.37(15) . . ?
O2 Fe1 O9 175.07(14) . . ?
O13 Fe1 O9 82.65(15) . . ?
O11 Fe1 O9 93.78(15) . . ?
O15 Fe1 O9 89.50(15) . . ?
O1 Fe1 Fe2 42.30(11) . . ?
O2 Fe1 Fe2 42.40(10) . . ?
O13 Fe1 Fe2 108.51(12) . . ?
O11 Fe1 Fe2 132.66(11) . . ?
O15 Fe1 Fe2 82.45(11) . . ?
O9 Fe1 Fe2 132.68(11) . . ?
O1 Fe2 O2 84.84(15) . . ?
O1 Fe2 O19 176.73(15) . . ?
O2 Fe2 O19 97.11(16) . . ?
O1 Fe2 O20 97.17(15) . . ?
O2 Fe2 O20 175.78(16) . . ?
O19 Fe2 O20 80.71(15) . . ?
O1 Fe2 O17 90.10(16) . . ?
O2 Fe2 O17 93.06(16) . . ?
O19 Fe2 O17 92.42(16) . . ?
O20 Fe2 O17 90.64(16) . . ?
O1 Fe2 O16 87.81(16) . . ?
O2 Fe2 O16 89.24(15) . . ?
O19 Fe2 O16 89.59(16) . . ?
O20 Fe2 O16 87.14(15) . . ?
O17 Fe2 O16 176.74(16) . . ?
O1 Fe2 Fe1 42.75(10) . . ?
O2 Fe2 Fe1 42.96(11) . . ?
O19 Fe2 Fe1 138.63(11) . . ?
O20 Fe2 Fe1 138.25(11) . . ?
O17 Fe2 Fe1 98.90(12) . . ?
O16 Fe2 Fe1 81.23(11) . . ?
O1 Fe3 O10 93.06(15) . . ?
O1 Fe3 O21 100.37(16) . . ?
O10 Fe3 O21 166.42(16) . . ?
O1 Fe3 O4 94.16(17) . . ?
O10 Fe3 O4 94.09(17) . . ?
O21 Fe3 O4 86.96(17) . . ?
O1 Fe3 O3 97.58(16) . . ?
O10 Fe3 O3 89.23(16) . . ?
O21 Fe3 O3 87.05(16) . . ?
O4 Fe3 O3 167.62(16) . . ?
O1 Fe3 O5 176.98(17) . . ?
O10 Fe3 O5 83.92(17) . . ?
O21 Fe3 O5 82.64(17) . . ?
O4 Fe3 O5 86.01(18) . . ?
O3 Fe3 O5 82.48(18) . . ?
O2 Fe4 O12 92.93(15) . . ?
O2 Fe4 O18 97.51(15) . . ?
O12 Fe4 O18 169.38(15) . . ?
O2 Fe4 O7 91.94(16) . . ?
O12 Fe4 O7 89.66(17) . . ?
O18 Fe4 O7 91.91(18) . . ?
O2 Fe4 O6 96.47(16) . . ?
O12 Fe4 O6 88.53(16) . . ?
O18 Fe4 O6 88.36(16) . . ?
O7 Fe4 O6 171.47(16) . . ?
O2 Fe4 O8 178.07(17) . . ?
O12 Fe4 O8 86.65(16) . . ?
O18 Fe4 O8 82.98(16) . . ?
O7 Fe4 O8 86.17(17) . . ?
O6 Fe4 O8 85.40(17) . . ?
C1 N1 C17 112.6(5) . . ?
C1 N1 C8 113.3(4) . . ?
C17 N1 C8 108.8(4) . . ?
C2 N2 C19 112.4(5) . . ?
C2 N2 C3 112.0(4) . . ?
C19 N2 C3 112.3(4) . . ?
C2 N2 H50 105(4) . . ?
C19 N2 H50 112(4) . . ?
C3 N2 H50 103(4) . . ?
C21 N3 C4 111.4(5) . . ?
C21 N3 C5 112.2(5) . . ?
C4 N3 C5 112.1(5) . . ?
C6 N4 C7 113.8(5) . . ?
C6 N4 H4A 108.8 . . ?
C7 N4 H4A 108.8 . . ?
C6 N4 H4B 108.8 . . ?
C7 N4 H4B 108.8 . . ?
H4A N4 H4B 107.7 . . ?
C16 N5 C23 112.2(5) . . ?
C16 N5 C9 111.5(5) . . ?
C23 N5 C9 110.7(5) . . ?
C25 N6 C10 116.7(5) . . ?
C25 N6 C11 112.0(5) . . ?
C10 N6 C11 112.0(5) . . ?
C25 N6 H51 113(4) . . ?
C10 N6 H51 104(4) . . ?
C11 N6 H51 96(4) . . ?
C12 N7 C27 111.8(5) . . ?
C12 N7 C13 112.4(5) . . ?
C27 N7 C13 110.2(5) . . ?
C14 N8 C15 114.5(5) . . ?
C14 N8 H8A 108.6 . . ?
C15 N8 H8A 108.6 . . ?
C14 N8 H8B 108.6 . . ?
C15 N8 H8B 108.6 . . ?
H8A N8 H8B 107.6 . . ?
Fe3 O1 Fe2 128.05(18) . . ?
Fe3 O1 Fe1 132.6(2) . . ?
Fe2 O1 Fe1 94.95(15) . . ?
Fe4 O2 Fe2 130.0(2) . . ?
Fe4 O2 Fe1 133.06(19) . . ?
Fe2 O2 Fe1 94.65(16) . . ?
Fe3 O3 H55 114(4) . . ?
Fe3 O4 H71 135.5(4) . . ?
Fe3 O4 H72 115.9(3) . . ?
H71 O4 H72 106.6(5) . . ?
Fe3 O5 H52 128(3) . . ?
Fe3 O5 H53 101(6) . . ?
H52 O5 H53 105(7) . . ?
Fe4 O6 H59 121(4) . . ?
Fe4 O6 H60 81(6) . . ?
H59 O6 H60 120(7) . . ?
Fe4 O7 H73 130.0(4) . . ?
Fe4 O7 H74 120.9(4) . . ?
H73 O7 H74 107.0(4) . . ?
Fe4 O8 H75 149.9(4) . . ?
C22 O9 Fe1 128.4(4) . . ?
C22 O10 Fe3 130.2(4) . . ?
C18 O11 Fe1 121.2(3) . . ?
C18 O12 Fe4 128.8(3) . . ?
C20 O13 Fe1 140.2(3) . . ?
C26 O15 Fe1 124.2(4) . . ?
C26 O16 Fe2 124.6(3) . . ?
Fe2 O17 H77 134.2(3) . . ?
C24 O18 Fe4 133.0(4) . . ?
C24 O19 Fe2 129.9(4) . . ?
C28 O20 Fe2 131.1(4) . . ?
C28 O21 Fe3 131.0(3) . . ?
N1 C1 C2 109.8(5) . . ?
N1 C1 H1A 109.7 . . ?
C2 C1 H1A 109.7 . . ?
N1 C1 H1B 109.7 . . ?
C2 C1 H1B 109.7 . . ?
H1A C1 H1B 108.2 . . ?
N2 C2 C1 111.5(5) . . ?
N2 C2 H2A 109.3 . . ?
C1 C2 H2A 109.3 . . ?
N2 C2 H2B 109.3 . . ?
C1 C2 H2B 109.3 . . ?
H2A C2 H2B 108.0 . . ?
N2 C3 C4 111.6(5) . . ?
N2 C3 H3A 109.3 . . ?
C4 C3 H3A 109.3 . . ?
N2 C3 H3B 109.3 . . ?
C4 C3 H3B 109.3 . . ?
H3A C3 H3B 108.0 . . ?
N3 C4 C3 112.6(5) . . ?
N3 C4 H4C 109.1 . . ?
C3 C4 H4C 109.1 . . ?
N3 C4 H4D 109.1 . . ?
C3 C4 H4D 109.1 . . ?
H4C C4 H4D 107.8 . . ?
N3 C5 C6 109.9(5) . . ?
N3 C5 H5A 109.7 . . ?
C6 C5 H5A 109.7 . . ?
N3 C5 H5B 109.7 . . ?
C6 C5 H5B 109.7 . . ?
H5A C5 H5B 108.2 . . ?
N4 C6 C5 111.8(5) . . ?
N4 C6 H6A 109.3 . . ?
C5 C6 H6A 109.3 . . ?
N4 C6 H6B 109.3 . . ?
C5 C6 H6B 109.3 . . ?
H6A C6 H6B 107.9 . . ?
C8 C7 N4 110.9(5) . . ?
C8 C7 H7A 109.5 . . ?
N4 C7 H7A 109.5 . . ?
C8 C7 H7B 109.5 . . ?
N4 C7 H7B 109.5 . . ?
H7A C7 H7B 108.1 . . ?
N1 C8 C7 111.5(5) . . ?
N1 C8 H8C 109.3 . . ?
C7 C8 H8C 109.3 . . ?
N1 C8 H8D 109.3 . . ?
C7 C8 H8D 109.3 . . ?
H8C C8 H8D 108.0 . . ?
N5 C9 C10 111.9(5) . 3_656 ?
N5 C9 H9A 109.2 . . ?
C10 C9 H9A 109.2 3_656 . ?
N5 C9 H9B 109.2 . . ?
C10 C9 H9B 109.2 3_656 . ?
H9A C9 H9B 107.9 . . ?
N6 C10 C9 111.7(5) . 3_656 ?
N6 C10 H10A 109.3 . . ?
C9 C10 H10A 109.3 3_656 . ?
N6 C10 H10B 109.3 . . ?
C9 C10 H10B 109.3 3_656 . ?
H10A C10 H10B 107.9 . . ?
N6 C11 C12 110.1(5) . 3_656 ?
N6 C11 H11A 109.6 . . ?
C12 C11 H11A 109.6 3_656 . ?
N6 C11 H11B 109.6 . . ?
C12 C11 H11B 109.6 3_656 . ?
H11A C11 H11B 108.2 . . ?
N7 C12 C11 110.5(5) . 3_656 ?
N7 C12 H12A 109.5 . . ?
C11 C12 H12A 109.5 3_656 . ?
N7 C12 H12B 109.5 . . ?
C11 C12 H12B 109.5 3_656 . ?
H12A C12 H12B 108.1 . . ?
N7 C13 C14 111.7(5) . . ?
N7 C13 H13A 109.3 . . ?
C14 C13 H13A 109.3 . . ?
N7 C13 H13B 109.3 . . ?
C14 C13 H13B 109.3 . . ?
H13A C13 H13B 107.9 . . ?
N8 C14 C13 109.4(5) . . ?
N8 C14 H14A 109.8 . . ?
C13 C14 H14A 109.8 . . ?
N8 C14 H14B 109.8 . . ?
C13 C14 H14B 109.8 . . ?
H14A C14 H14B 108.3 . . ?
N8 C15 C16 111.2(5) . . ?
N8 C15 H15A 109.4 . . ?
C16 C15 H15A 109.4 . . ?
N8 C15 H15B 109.4 . . ?
C16 C15 H15B 109.4 . . ?
H15A C15 H15B 108.0 . . ?
N5 C16 C15 112.1(5) . . ?
N5 C16 H16A 109.2 . . ?
C15 C16 H16A 109.2 . . ?
N5 C16 H16B 109.2 . . ?
C15 C16 H16B 109.2 . . ?
H16A C16 H16B 107.9 . . ?
N1 C17 C18 113.9(5) . . ?
N1 C17 H17A 108.8 . . ?
C18 C17 H17A 108.8 . . ?
N1 C17 H17B 108.8 . . ?
C18 C17 H17B 108.8 . . ?
H17A C17 H17B 107.7 . . ?
O11 C18 O12 125.3(5) . . ?
O11 C18 C17 121.4(5) . . ?
O12 C18 C17 113.2(5) . . ?
N2 C19 C20 111.0(5) . . ?
N2 C19 H19A 109.4 . . ?
C20 C19 H19A 109.4 . . ?
N2 C19 H19B 109.4 . . ?
C20 C19 H19B 109.4 . . ?
H19A C19 H19B 108.0 . . ?
O14 C20 O13 128.1(5) . . ?
O14 C20 C19 116.7(5) . . ?
O13 C20 C19 115.2(5) . . ?
N3 C21 C22 114.1(5) . . ?
N3 C21 H21A 108.7 . . ?
C22 C21 H21A 108.7 . . ?
N3 C21 H21B 108.7 . . ?
C22 C21 H21B 108.7 . . ?
H21A C21 H21B 107.6 . . ?
O10 C22 O9 126.0(5) . . ?
O10 C22 C21 116.0(5) . . ?
O9 C22 C21 118.0(5) . . ?
N5 C23 C24 115.9(5) . . ?
N5 C23 H23A 108.3 . . ?
C24 C23 H23A 108.3 . . ?
N5 C23 H23B 108.3 . . ?
C24 C23 H23B 108.3 . . ?
H23A C23 H23B 107.4 . . ?
O18 C24 O19 127.0(5) . . ?
O18 C24 C23 114.7(5) . . ?
O19 C24 C23 118.3(5) . . ?
N6 C25 C26 114.4(4) . . ?
N6 C25 H25A 108.6 . . ?
C26 C25 H25A 108.6 . . ?
N6 C25 H25B 108.6 . . ?
C26 C25 H25B 108.6 . . ?
H25A C25 H25B 107.6 . . ?
O15 C26 O16 127.5(5) . . ?
O15 C26 C25 119.2(5) . . ?
O16 C26 C25 113.3(5) . . ?
N7 C27 C28 113.3(5) . . ?
N7 C27 H27A 108.9 . . ?
C28 C27 H27A 108.9 . . ?
N7 C27 H27B 108.9 . . ?
C28 C27 H27B 108.9 . . ?
H27A C27 H27B 107.7 . . ?
O20 C28 O21 126.6(5) . . ?
O20 C28 C27 118.0(5) . . ?
O21 C28 C27 115.3(5) . . ?
O50 N20 O52 121.1(6) . . ?
O50 N20 O51 119.4(6) . . ?
O52 N20 O51 119.5(6) . . ?
O55 N21 O53 120.2(5) . . ?
O55 N21 O54 120.0(5) . . ?
O53 N21 O54 119.8(5) . . ?
O58 N22 O56 121.2(9) . . ?
O58 N22 O57 120.5(9) . . ?
O56 N22 O57 117.7(9) . . ?
O60 N23 O61 116.4(12) . . ?
O60 N23 O59 128.8(10) . . ?
O61 N23 O59 114.8(10) . . ?
O63 N24 O64 120.8(6) . . ?
O63 N24 O62 120.4(6) . . ?
O64 N24 O62 118.8(6) . . ?
O65 N25 O66 119.7(6) . . ?
O65 N25 O67 121.1(7) . . ?
O66 N25 O67 119.2(6) . . ?
H80 O80 H80A 104.8(6) . . ?
H81 O81 H81A 105.3(6) . . ?
H83 O83 H83A 106.9(7) . . ?

loop_
_geom_bond_atom_site_label_1
_geom_bond_atom_site_label_2
_geom_bond_distance
_geom_bond_site_symmetry_2
_geom_bond_publ_flag
Fe1 O1 1.933(3) . ?
Fe1 O2 1.940(4) . ?
Fe1 O13 2.027(4) . ?
Fe1 O11 2.047(3) . ?
Fe1 O15 2.052(4) . ?
Fe1 O9 2.060(4) . ?
Fe1 Fe2 2.8371(12) . ?
Fe2 O1 1.916(4) . ?
Fe2 O2 1.919(3) . ?
Fe2 O19 2.027(4) . ?
Fe2 O20 2.030(4) . ?
Fe2 O17 2.064(4) . ?
Fe2 O16 2.072(4) . ?
Fe3 O1 1.842(3) . ?
Fe3 O10 1.988(4) . ?
Fe3 O21 2.006(4) . ?
Fe3 O4 2.034(4) . ?
Fe3 O3 2.059(4) . ?
Fe3 O5 2.142(4) . ?
Fe4 O2 1.856(4) . ?
Fe4 O12 1.996(4) . ?
Fe4 O18 2.016(4) . ?
Fe4 O7 2.059(4) . ?
Fe4 O6 2.068(4) . ?
Fe4 O8 2.073(4) . ?
N1 C1 1.467(7) . ?
N1 C17 1.468(7) . ?
N1 C8 1.479(7) . ?
N2 C2 1.499(7) . ?
N2 C19 1.512(7) . ?
N2 C3 1.517(8) . ?
N2 H50 0.88(6) . ?
N3 C21 1.454(7) . ?
N3 C4 1.473(7) . ?
N3 C5 1.473(8) . ?
N4 C6 1.487(8) . ?
N4 C7 1.493(7) . ?
N4 H4A 0.9200 . ?
N4 H4B 0.9200 . ?
N5 C16 1.458(8) . ?
N5 C23 1.469(7) . ?
N5 C9 1.471(7) . ?
N6 C25 1.496(7) . ?
N6 C10 1.497(8) . ?
N6 C11 1.513(7) . ?
N6 H51 0.71(5) . ?
N7 C12 1.448(7) . ?
N7 C27 1.455(8) . ?
N7 C13 1.487(8) . ?
N8 C14 1.490(8) . ?
N8 C15 1.510(8) . ?
N8 H8A 0.9200 . ?
N8 H8B 0.9200 . ?
O3 H55 0.89(2) . ?
O4 H71 0.858(4) . ?
O4 H72 0.854(5) . ?
O5 H52 0.94(7) . ?
O5 H53 0.83(9) . ?
O6 H59 0.90(2) . ?
O6 H60 0.89(2) . ?
O7 H73 0.851(4) . ?
O7 H74 0.857(5) . ?
O8 H75 0.861(4) . ?
O9 C22 1.270(7) . ?
O10 C22 1.255(7) . ?
O11 C18 1.256(6) . ?
O12 C18 1.265(7) . ?
O13 C20 1.263(6) . ?
O14 C20 1.237(7) . ?
O15 C26 1.251(6) . ?
O16 C26 1.260(7) . ?
O17 H77 0.856(4) . ?
O18 C24 1.250(7) . ?
O19 C24 1.262(7) . ?
O20 C28 1.257(7) . ?
O21 C28 1.257(7) . ?
C1 C2 1.522(8) . ?
C1 H1A 0.9900 . ?
C1 H1B 0.9900 . ?
C2 H2A 0.9900 . ?
C2 H2B 0.9900 . ?
C3 C4 1.519(8) . ?
C3 H3A 0.9900 . ?
C3 H3B 0.9900 . ?
C4 H4C 0.9900 . ?
C4 H4D 0.9900 . ?
C5 C6 1.514(9) . ?
C5 H5A 0.9900 . ?
C5 H5B 0.9900 . ?
C6 H6A 0.9900 . ?
C6 H6B 0.9900 . ?
C7 C8 1.488(9) . ?
C7 H7A 0.9900 . ?
C7 H7B 0.9900 . ?
C8 H8C 0.9900 . ?
C8 H8D 0.9900 . ?
C9 C10 1.522(8) 3_656 ?
C9 H9A 0.9900 . ?
C9 H9B 0.9900 . ?
C10 C9 1.522(8) 3_656 ?
C10 H10A 0.9900 . ?
C10 H10B 0.9900 . ?
C11 C12 1.520(8) 3_656 ?
C11 H11A 0.9900 . ?
C11 H11B 0.9900 . ?
C12 C11 1.520(8) 3_656 ?
C12 H12A 0.9900 . ?
C12 H12B 0.9900 . ?
C13 C14 1.492(9) . ?
C13 H13A 0.9900 . ?
C13 H13B 0.9900 . ?
C14 H14A 0.9900 . ?
C14 H14B 0.9900 . ?
C15 C16 1.513(9) . ?
C15 H15A 0.9900 . ?
C15 H15B 0.9900 . ?
C16 H16A 0.9900 . ?
C16 H16B 0.9900 . ?
C17 C18 1.499(7) . ?
C17 H17A 0.9900 . ?
C17 H17B 0.9900 . ?
C19 C20 1.533(8) . ?
C19 H19A 0.9900 . ?
C19 H19B 0.9900 . ?
C21 C22 1.494(8) . ?
C21 H21A 0.9900 . ?
C21 H21B 0.9900 . ?
C23 C24 1.509(8) . ?
C23 H23A 0.9900 . ?
C23 H23B 0.9900 . ?
C25 C26 1.513(7) . ?
C25 H25A 0.9900 . ?
C25 H25B 0.9900 . ?
C27 C28 1.528(7) . ?
C27 H27A 0.9900 . ?
C27 H27B 0.9900 . ?
N20 O50 1.238(8) . ?
N20 O52 1.244(7) . ?
N20 O51 1.262(7) . ?
N21 O55 1.236(6) . ?
N21 O53 1.246(6) . ?
N21 O54 1.254(6) . ?
N22 O58 1.191(9) . ?
N22 O56 1.241(9) . ?
N22 O57 1.251(10) . ?
N23 O60 1.205(12) . ?
N23 O61 1.294(11) . ?
N23 O59 1.375(13) . ?
N24 O63 1.237(7) . ?
N24 O64 1.249(7) . ?
N24 O62 1.262(7) . ?
N25 O65 1.250(7) . ?
N25 O66 1.254(8) . ?
N25 O67 1.257(7) . ?
O80 H80 0.861(6) . ?
O80 H80A 0.871(6) . ?
O81 H81 0.854(5) . ?
O81 H81A 0.873(6) . ?
O83 H83 0.854(7) . ?
O83 H83A 0.855(7) . ?

loop_
_geom_torsion_atom_site_label_1
_geom_torsion_atom_site_label_2
_geom_torsion_atom_site_label_3
_geom_torsion_atom_site_label_4
_geom_torsion
_geom_torsion_site_symmetry_1
_geom_torsion_site_symmetry_2
_geom_torsion_site_symmetry_3
_geom_torsion_site_symmetry_4
_geom_torsion_publ_flag
O2 Fe1 Fe2 O1 165.3(2) . . . . ?
O13 Fe1 Fe2 O1 82.04(19) . . . . ?
O11 Fe1 Fe2 O1 178.5(2) . . . . ?
O15 Fe1 Fe2 O1 -97.45(19) . . . . ?
O9 Fe1 Fe2 O1 -15.2(2) . . . . ?
O1 Fe1 Fe2 O2 -165.3(2) . . . . ?
O13 Fe1 Fe2 O2 -83.3(2) . . . . ?
O11 Fe1 Fe2 O2 13.2(2) . . . . ?
O15 Fe1 Fe2 O2 97.24(19) . . . . ?
O9 Fe1 Fe2 O2 179.5(2) . . . . ?
O1 Fe1 Fe2 O19 175.6(2) . . . . ?
O2 Fe1 Fe2 O19 -19.1(2) . . . . ?
O13 Fe1 Fe2 O19 -102.4(2) . . . . ?
O11 Fe1 Fe2 O19 -5.9(2) . . . . ?
O15 Fe1 Fe2 O19 78.1(2) . . . . ?
O9 Fe1 Fe2 O19 160.4(2) . . . . ?
O1 Fe1 Fe2 O20 20.7(2) . . . . ?
O2 Fe1 Fe2 O20 -174.0(2) . . . . ?
O13 Fe1 Fe2 O20 102.7(2) . . . . ?
O11 Fe1 Fe2 O20 -160.8(2) . . . . ?
O15 Fe1 Fe2 O20 -76.8(2) . . . . ?
O9 Fe1 Fe2 O20 5.5(2) . . . . ?
O1 Fe1 Fe2 O17 -80.4(2) . . . . ?
O2 Fe1 Fe2 O17 84.9(2) . . . . ?
O13 Fe1 Fe2 O17 1.64(17) . . . . ?
O11 Fe1 Fe2 O17 98.11(19) . . . . ?
O15 Fe1 Fe2 O17 -177.86(15) . . . . ?
O9 Fe1 Fe2 O17 -95.57(19) . . . . ?
O1 Fe1 Fe2 O16 96.30(19) . . . . ?
O2 Fe1 Fe2 O16 -98.39(19) . . . . ?
O13 Fe1 Fe2 O16 178.34(16) . . . . ?
O11 Fe1 Fe2 O16 -85.19(18) . . . . ?
O15 Fe1 Fe2 O16 -1.15(15) . . . . ?
O9 Fe1 Fe2 O16 81.14(18) . . . . ?
O10 Fe3 O1 Fe2 176.4(3) . . . . ?
O21 Fe3 O1 Fe2 -5.6(3) . . . . ?
O4 Fe3 O1 Fe2 82.0(3) . . . . ?
O3 Fe3 O1 Fe2 -94.0(3) . . . . ?
O5 Fe3 O1 Fe2 175(3) . . . . ?
O10 Fe3 O1 Fe1 -33.4(3) . . . . ?
O21 Fe3 O1 Fe1 144.6(3) . . . . ?
O4 Fe3 O1 Fe1 -127.7(3) . . . . ?
O3 Fe3 O1 Fe1 56.2(3) . . . . ?
O5 Fe3 O1 Fe1 -35(4) . . . . ?
O2 Fe2 O1 Fe3 168.5(3) . . . . ?
O19 Fe2 O1 Fe3 42(3) . . . . ?
O20 Fe2 O1 Fe3 -7.8(3) . . . . ?
O17 Fe2 O1 Fe3 -98.5(3) . . . . ?
O16 Fe2 O1 Fe3 79.0(3) . . . . ?
Fe1 Fe2 O1 Fe3 158.5(3) . . . . ?
O2 Fe2 O1 Fe1 9.99(15) . . . . ?
O19 Fe2 O1 Fe1 -117(3) . . . . ?
O20 Fe2 O1 Fe1 -166.28(15) . . . . ?
O17 Fe2 O1 Fe1 103.06(16) . . . . ?
O16 Fe2 O1 Fe1 -79.44(16) . . . . ?
O2 Fe1 O1 Fe3 -166.8(3) . . . . ?
O13 Fe1 O1 Fe3 94.8(3) . . . . ?
O11 Fe1 O1 Fe3 -169.2(15) . . . . ?
O15 Fe1 O1 Fe3 -77.5(3) . . . . ?
O9 Fe1 O1 Fe3 12.0(3) . . . . ?
Fe2 Fe1 O1 Fe3 -156.9(4) . . . . ?
O2 Fe1 O1 Fe2 -9.90(15) . . . . ?
O13 Fe1 O1 Fe2 -108.31(16) . . . . ?
O11 Fe1 O1 Fe2 -12.3(17) . . . . ?
O15 Fe1 O1 Fe2 79.43(16) . . . . ?
O9 Fe1 O1 Fe2 168.91(15) . . . . ?
O12 Fe4 O2 Fe2 -172.8(3) . . . . ?
O18 Fe4 O2 Fe2 9.2(3) . . . . ?
O7 Fe4 O2 Fe2 -83.0(3) . . . . ?
O6 Fe4 O2 Fe2 98.4(3) . . . . ?
O8 Fe4 O2 Fe2 -95(5) . . . . ?
O12 Fe4 O2 Fe1 28.8(3) . . . . ?
O18 Fe4 O2 Fe1 -149.2(3) . . . . ?
O7 Fe4 O2 Fe1 118.6(3) . . . . ?
O6 Fe4 O2 Fe1 -60.0(3) . . . . ?
O8 Fe4 O2 Fe1 106(5) . . . . ?
O1 Fe2 O2 Fe4 -174.3(3) . . . . ?
O19 Fe2 O2 Fe4 3.1(3) . . . . ?
O20 Fe2 O2 Fe4 -56(2) . . . . ?
O17 Fe2 O2 Fe4 95.9(3) . . . . ?
O16 Fe2 O2 Fe4 -86.4(3) . . . . ?
Fe1 Fe2 O2 Fe4 -164.3(3) . . . . ?
O1 Fe2 O2 Fe1 -9.95(15) . . . . ?
O19 Fe2 O2 Fe1 167.40(15) . . . . ?
O20 Fe2 O2 Fe1 109(2) . . . . ?
O17 Fe2 O2 Fe1 -99.78(17) . . . . ?
O16 Fe2 O2 Fe1 77.91(16) . . . . ?
O1 Fe1 O2 Fe4 173.4(3) . . . . ?
O13 Fe1 O2 Fe4 -89.0(3) . . . . ?
O11 Fe1 O2 Fe4 -6.8(3) . . . . ?
O15 Fe1 O2 Fe4 84.0(3) . . . . ?
O9 Fe1 O2 Fe4 159.5(16) . . . . ?
Fe2 Fe1 O2 Fe4 163.6(4) . . . . ?
O1 Fe1 O2 Fe2 9.88(15) . . . . ?
O13 Fe1 O2 Fe2 107.46(16) . . . . ?
O11 Fe1 O2 Fe2 -170.33(15) . . . . ?
O15 Fe1 O2 Fe2 -79.58(15) . . . . ?
O9 Fe1 O2 Fe2 -4.1(18) . . . . ?
O1 Fe1 O9 C22 31.1(4) . . . . ?
O2 Fe1 O9 C22 45.0(19) . . . . ?
O13 Fe1 O9 C22 -67.2(4) . . . . ?
O11 Fe1 O9 C22 -148.8(4) . . . . ?
O15 Fe1 O9 C22 120.5(4) . . . . ?
Fe2 Fe1 O9 C22 41.3(5) . . . . ?
O1 Fe3 O10 C22 35.1(5) . . . . ?
O21 Fe3 O10 C22 -136.5(7) . . . . ?
O4 Fe3 O10 C22 129.5(5) . . . . ?
O3 Fe3 O10 C22 -62.4(5) . . . . ?
O5 Fe3 O10 C22 -144.9(5) . . . . ?
O1 Fe1 O11 C18 -40.6(18) . . . . ?
O2 Fe1 O11 C18 -43.0(4) . . . . ?
O13 Fe1 O11 C18 56.2(4) . . . . ?
O15 Fe1 O11 C18 -132.2(4) . . . . ?
O9 Fe1 O11 C18 138.2(4) . . . . ?
Fe2 Fe1 O11 C18 -51.8(4) . . . . ?
O2 Fe4 O12 C18 -21.7(5) . . . . ?
O18 Fe4 O12 C18 147.7(8) . . . . ?
O7 Fe4 O12 C18 -113.7(5) . . . . ?
O6 Fe4 O12 C18 74.7(5) . . . . ?
O8 Fe4 O12 C18 160.2(5) . . . . ?
O1 Fe1 O13 C20 14.3(6) . . . . ?
O2 Fe1 O13 C20 -70.8(6) . . . . ?
O11 Fe1 O13 C20 -160.5(6) . . . . ?
O15 Fe1 O13 C20 149.3(7) . . . . ?
O9 Fe1 O13 C20 104.6(6) . . . . ?
Fe2 Fe1 O13 C20 -28.0(6) . . . . ?
O1 Fe1 O15 C26 -39.6(4) . . . . ?
O2 Fe1 O15 C26 44.2(4) . . . . ?
O13 Fe1 O15 C26 -175.2(7) . . . . ?
O11 Fe1 O15 C26 135.2(4) . . . . ?
O9 Fe1 O15 C26 -131.0(4) . . . . ?
Fe2 Fe1 O15 C26 2.3(4) . . . . ?
O1 Fe2 O16 C26 43.1(4) . . . . ?
O2 Fe2 O16 C26 -41.8(4) . . . . ?
O19 Fe2 O16 C26 -138.9(4) . . . . ?
O20 Fe2 O16 C26 140.4(4) . . . . ?
O17 Fe2 O16 C26 93(3) . . . . ?
Fe1 Fe2 O16 C26 0.6(4) . . . . ?
O2 Fe4 O18 C24 -14.9(5) . . . . ?
O12 Fe4 O18 C24 175.7(8) . . . . ?
O7 Fe4 O18 C24 77.3(5) . . . . ?
O6 Fe4 O18 C24 -111.2(5) . . . . ?
O8 Fe4 O18 C24 163.2(5) . . . . ?
O1 Fe2 O19 C24 102(3) . . . . ?
O2 Fe2 O19 C24 -24.2(5) . . . . ?
O20 Fe2 O19 C24 152.1(5) . . . . ?
O17 Fe2 O19 C24 -117.6(5) . . . . ?
O16 Fe2 O19 C24 65.0(5) . . . . ?
Fe1 Fe2 O19 C24 -11.2(5) . . . . ?
O1 Fe2 O20 C28 27.0(5) . . . . ?
O2 Fe2 O20 C28 -91(2) . . . . ?
O19 Fe2 O20 C28 -150.5(5) . . . . ?
O17 Fe2 O20 C28 117.2(5) . . . . ?
O16 Fe2 O20 C28 -60.5(5) . . . . ?
Fe1 Fe2 O20 C28 13.0(6) . . . . ?
O1 Fe3 O21 C28 16.1(5) . . . . ?
O10 Fe3 O21 C28 -172.4(6) . . . . ?
O4 Fe3 O21 C28 -77.6(5) . . . . ?
O3 Fe3 O21 C28 113.3(5) . . . . ?
O5 Fe3 O21 C28 -163.9(5) . . . . ?
C17 N1 C1 C2 -71.0(6) . . . . ?
C8 N1 C1 C2 165.0(5) . . . . ?
C19 N2 C2 C1 155.2(5) . . . . ?
C3 N2 C2 C1 -77.3(6) . . . . ?
N1 C1 C2 N2 -59.0(7) . . . . ?
C2 N2 C3 C4 161.0(5) . . . . ?
C19 N2 C3 C4 -71.4(6) . . . . ?
C21 N3 C4 C3 149.7(5) . . . . ?
C5 N3 C4 C3 -83.6(6) . . . . ?
N2 C3 C4 N3 -56.4(6) . . . . ?
C21 N3 C5 C6 -68.8(6) . . . . ?
C4 N3 C5 C6 164.9(5) . . . . ?
C7 N4 C6 C5 -75.1(6) . . . . ?
N3 C5 C6 N4 -59.7(7) . . . . ?
C6 N4 C7 C8 164.3(5) . . . . ?
C1 N1 C8 C7 -79.2(6) . . . . ?
C17 N1 C8 C7 154.7(5) . . . . ?
N4 C7 C8 N1 -62.2(7) . . . . ?
C16 N5 C9 C10 83.2(6) . . . 3_656 ?
C23 N5 C9 C10 -151.2(5) . . . 3_656 ?
C25 N6 C10 C9 -62.2(7) . . . 3_656 ?
C11 N6 C10 C9 166.7(5) . . . 3_656 ?
C25 N6 C11 C12 138.3(5) . . . 3_656 ?
C10 N6 C11 C12 -88.3(6) . . . 3_656 ?
C27 N7 C12 C11 75.8(6) . . . 3_656 ?
C13 N7 C12 C11 -159.7(5) . . . 3_656 ?
C12 N7 C13 C14 82.0(6) . . . . ?
C27 N7 C13 C14 -152.6(5) . . . . ?
C15 N8 C14 C13 -164.7(5) . . . . ?
N7 C13 C14 N8 66.7(7) . . . . ?
C14 N8 C15 C16 75.4(7) . . . . ?
C23 N5 C16 C15 71.4(7) . . . . ?
C9 N5 C16 C15 -163.8(5) . . . . ?
N8 C15 C16 N5 57.2(7) . . . . ?
C1 N1 C17 C18 150.3(5) . . . . ?
C8 N1 C17 C18 -83.2(6) . . . . ?
Fe1 O11 C18 O12 63.4(7) . . . . ?
Fe1 O11 C18 C17 -116.6(5) . . . . ?
Fe4 O12 C18 O11 -22.2(8) . . . . ?
Fe4 O12 C18 C17 157.8(4) . . . . ?
N1 C17 C18 O11 3.1(8) . . . . ?
N1 C17 C18 O12 -176.8(4) . . . . ?
C2 N2 C19 C20 -96.2(6) . . . . ?
C3 N2 C19 C20 136.4(5) . . . . ?
Fe1 O13 C20 O14 24.9(10) . . . . ?
Fe1 O13 C20 C19 -154.3(4) . . . . ?
N2 C19 C20 O14 174.5(5) . . . . ?
N2 C19 C20 O13 -6.1(7) . . . . ?
C4 N3 C21 C22 -108.7(6) . . . . ?
C5 N3 C21 C22 124.7(6) . . . . ?
Fe3 O10 C22 O9 -4.4(8) . . . . ?
Fe3 O10 C22 C21 175.3(4) . . . . ?
Fe1 O9 C22 O10 -37.9(8) . . . . ?
Fe1 O9 C22 C21 142.4(4) . . . . ?
N3 C21 C22 O10 139.2(5) . . . . ?
N3 C21 C22 O9 -41.0(8) . . . . ?
C16 N5 C23 C24 -108.7(6) . . . . ?
C9 N5 C23 C24 126.1(6) . . . . ?
Fe4 O18 C24 O19 -1.3(9) . . . . ?
Fe4 O18 C24 C23 -179.3(4) . . . . ?
Fe2 O19 C24 O18 25.8(8) . . . . ?
Fe2 O19 C24 C23 -156.2(4) . . . . ?
N5 C23 C24 O18 -166.5(5) . . . . ?
N5 C23 C24 O19 15.3(8) . . . . ?
C10 N6 C25 C26 -70.5(6) . . . . ?
C11 N6 C25 C26 60.6(6) . . . . ?
Fe1 O15 C26 O16 -2.7(8) . . . . ?
Fe1 O15 C26 C25 175.5(3) . . . . ?
Fe2 O16 C26 O15 0.9(8) . . . . ?
Fe2 O16 C26 C25 -177.3(3) . . . . ?
N6 C25 C26 O15 10.7(7) . . . . ?
N6 C25 C26 O16 -170.9(5) . . . . ?
C12 N7 C27 C28 -153.5(5) . . . . ?
C13 N7 C27 C28 80.8(6) . . . . ?
Fe2 O20 C28 O21 -24.2(8) . . . . ?
Fe2 O20 C28 C27 152.2(4) . . . . ?
Fe3 O21 C28 O20 -2.6(9) . . . . ?
Fe3 O21 C28 C27 -179.1(4) . . . . ?
N7 C27 C28 O20 3.4(7) . . . . ?
N7 C27 C28 O21 -179.7(5) . . . . ?
